data_2006021
loop_
_publ_author_name
'Cox, O.'
'Cordero, M.'
'Pi\~neiro, S.'
'Huang, S. D.'

_publ_contact_author
;
Songping D. Huang
Department of Chemistry
University of Puerto Rico
PO Box 23346
San Juan
PR 00931
USA
;
_publ_section_title
;
 Bis[(<i>E</i>)-2-(2,4-dichloro-5-nitrostyryl)-1,3-benzothiazole]
 Hydrate
;
_journal_issue 3
_journal_name_full 'Acta Crystallographica Section C'
_journal_page_first 310
_journal_page_last 311
_journal_paper_doi 10.1107/S0108270196013352
_journal_volume 53
_journal_year 1997
_chemical_formula_iupac '2C15 H8 Cl2 N2 O2 S,H2 O'
_chemical_formula_moiety '2(C15 H8 Cl2 N2 O2 S),H2 O'
_chemical_formula_sum 'C30 H18 Cl4 N4 O5 S2'
_chemical_formula_weight 720.43
_space_group_IT_number 14
_symmetry_cell_setting monoclinic
_symmetry_space_group_name_Hall '-P 2ybc'
_symmetry_space_group_name_H-M 'P 1 21/c 1'
_audit_creation_method 'from TEXRAY.INF file'
_cell_angle_alpha 90
_cell_angle_beta 93.73(1)
_cell_angle_gamma 90
_cell_formula_units_Z 4
_cell_length_a 13.081(2)
_cell_length_b 13.473(2)
_cell_length_c 17.148(3)
_cell_measurement_reflns_used 15
_cell_measurement_temperature 295.2
_cell_measurement_theta_max 22.0
_cell_measurement_theta_min 20.0
_cell_volume 3015.8(8)
_computing_cell_refinement CAD-4-PC
_computing_data_collection 'CAD-4-PC (Molecular Structure Corporation, 1995)'
_computing_data_reduction TEXSAN
_computing_publication_material TEXSAN
_computing_structure_refinement TEXSAN
_computing_structure_solution 'SIR92 (Altomare et al., 1994)'
_diffrn_ambient_temperature 295.2
_diffrn_measurement_device CAD4
_diffrn_measurement_method '\w/2\q scans'
_diffrn_radiation_monochromator graphite
_diffrn_radiation_source 'X-ray tube'
_diffrn_radiation_type MoK\a
_diffrn_radiation_wavelength 0.7107
_diffrn_reflns_av_R_equivalents 0.0454
_diffrn_reflns_limit_h_max 16
_diffrn_reflns_limit_h_min 0
_diffrn_reflns_limit_k_max 16
_diffrn_reflns_limit_k_min 0
_diffrn_reflns_limit_l_max 21
_diffrn_reflns_limit_l_min -21
_diffrn_reflns_number 6665
_diffrn_reflns_theta_max 26.29
_diffrn_reflns_theta_min 2.0
_diffrn_standards_decay_% 3.11
_diffrn_standards_interval_count '120 min'
_diffrn_standards_number 3
_exptl_absorpt_coefficient_mu 0.579
_exptl_absorpt_correction_type none
_exptl_crystal_colour yellow
_exptl_crystal_density_diffrn 1.587
_exptl_crystal_density_meas ?
_exptl_crystal_description parallelepiped
_exptl_crystal_F_000 1464.00
_exptl_crystal_size_max 0.31
_exptl_crystal_size_mid 0.27
_exptl_crystal_size_min 0.26
_refine_diff_density_max 0.65
_refine_diff_density_min -0.70
_refine_ls_extinction_coef '2.676(2) \\times 10^-7^'
_refine_ls_extinction_method Zachariasen_type_2_Gaussian_isotropic
_refine_ls_goodness_of_fit_obs 2.161
_refine_ls_hydrogen_treatment noref
_refine_ls_matrix_type full
_refine_ls_number_parameters 407
_refine_ls_number_reflns 3476
_refine_ls_number_restraints 0
_refine_ls_R_factor_obs 0.0706
_refine_ls_shift/esd_max 0.0004
_refine_ls_structure_factor_coef F
_refine_ls_weighting_details 'w = 1/\s^2^(F~o~) = [\s^2^(F~o~) + 0.0009/4F~o~^2^]^-1^'
_refine_ls_weighting_scheme calc
_refine_ls_wR_factor_obs 0.0936
_reflns_number_observed 3476
_reflns_number_total 6494
_reflns_observed_criterion '[I>3\s(I)]'
_cod_data_source_file ta1116.cif
_cod_data_source_block C30H18O5Cl4N4S2
_cod_depositor_comments
;
The following automatic conversions were performed:

'_exptl_crystal_density_meas' value 'not measured' was changed to '?'
- the value is perceived as not measured.

Automatic conversion script
Id: cif_fix_values 3008 2015-01-20 13:52:24Z robertas 

The following automatic conversions were performed:

'_refine_ls_weighting_scheme' value 'w = 1/\s^2^(F~o~) = [\s^2^(F~o~)
+ 0.0009/4F~o~^2^]^-1^' was changed to 'calc'. New tag
'_refine_ls_weighting_details' was created. The value of the new tag
was set to 'w = 1/\s^2^(F~o~) = [\s^2^(F~o~) + 0.0009/4F~o~^2^]^-1^'.

Automatic conversion script
Id: cif_fix_values 3143 2015-03-26 13:38:13Z robertas 
;
_cod_original_cell_volume 3015.8(7)
_cod_original_sg_symbol_H-M 'P 21/c'
_cod_original_formula_sum 'C30 H18 Cl4 N4 O5 S2 '
_cod_database_code 2006021

loop_
_symmetry_equiv_pos_as_xyz
' +x, +y, +z'
' -x,1/2+y,1/2-z'
' -x, -y, -z'
' +x,1/2-y,1/2+z'

loop_
_atom_site_aniso_label
_atom_site_aniso_U_11
_atom_site_aniso_U_12
_atom_site_aniso_U_13
_atom_site_aniso_U_22
_atom_site_aniso_U_23
_atom_site_aniso_U_33
Cl(1a) 0.058(1) 0.0012(7) 0.0279(10) 0.0328(8) 0.0047(9) 0.100(1)
Cl(1b) 0.066(1) 0.0044(8) 0.0219(10) 0.0337(8) 0.0137(9) 0.086(1)
Cl(2a) 0.0401(9) 0.0031(8) 0.0314(8) 0.066(1) -0.0079(9) 0.069(1)
Cl(2b) 0.0483(10) 0.0044(8) 0.0368(9) 0.068(1) -0.0059(10) 0.075(1)
S(1a) 0.0361(8) 0.0026(7) 0.0243(8) 0.0357(8) 0.0073(8) 0.069(1)
S(1b) 0.0391(9) -0.0006(7) 0.0301(8) 0.0294(8) -0.0006(8) 0.082(1)
O(1a) 0.061(3) 0.024(3) 0.012(3) 0.059(3) 0.018(3) 0.106(5)
O(1b) 0.075(4) 0.038(3) 0.049(4) 0.069(4) 0.018(3) 0.137(6)
O(2a) 0.078(4) -0.011(3) 0.036(3) 0.036(3) -0.011(3) 0.103(4)
O(2b) 0.118(5) 0.050(4) 0.105(5) 0.068(4) 0.075(5) 0.214(8)
O(3) 0.143(5) 0.007(3) 0.010(4) 0.047(3) 0.003(3) 0.097(5)
N(1a) 0.033(3) 0.003(2) 0.013(2) 0.034(3) 0.001(2) 0.054(3)
N(1b) 0.037(3) 0.005(2) 0.018(2) 0.028(3) -0.001(2) 0.062(3)
N(2a) 0.050(3) 0.011(3) 0.024(3) 0.040(3) -0.001(3) 0.062(4)
N(2b) 0.049(3) 0.009(3) 0.020(3) 0.044(3) 0.003(3) 0.063(4)
C(1a) 0.029(3) 0.003(2) 0.012(3) 0.036(3) -0.001(3) 0.048(4)
C(1b) 0.030(3) 0.004(2) 0.015(3) 0.029(3) 0.000(3) 0.063(4)
C(2a) 0.032(3) 0.000(2) 0.013(3) 0.035(3) -0.002(3) 0.051(4)
C(2b) 0.029(3) 0.001(2) 0.023(3) 0.028(3) -0.002(3) 0.066(4)
C(3a) 0.037(3) 0.007(3) 0.015(3) 0.042(4) -0.003(3) 0.074(5)
C(3b) 0.049(4) -0.003(3) 0.028(3) 0.030(3) -0.008(3) 0.081(5)
C(4a) 0.040(4) 0.010(3) 0.023(3) 0.057(4) -0.009(4) 0.064(4)
C(4b) 0.036(3) 0.004(3) 0.022(3) 0.051(4) -0.005(4) 0.067(4)
C(5a) 0.041(4) -0.002(3) 0.018(3) 0.062(4) -0.004(3) 0.039(4)
C(5b) 0.040(3) -0.011(3) 0.021(3) 0.044(4) -0.008(3) 0.058(4)
C(6a) 0.040(3) 0.000(3) 0.011(3) 0.045(3) 0.006(3) 0.044(4)
C(6b) 0.038(3) -0.007(3) 0.015(3) 0.037(3) -0.002(3) 0.056(4)
C(7a) 0.024(3) 0.000(2) 0.011(2) 0.039(3) -0.002(3) 0.042(3)
C(7b) 0.030(3) 0.002(2) 0.010(3) 0.033(3) -0.005(3) 0.044(4)
C(8a) 0.035(3) 0.009(3) 0.012(3) 0.043(3) 0.001(3) 0.049(4)
C(8b) 0.031(3) 0.006(3) 0.012(3) 0.040(3) 0.001(3) 0.054(4)
C(9a) 0.031(3) 0.003(3) 0.017(3) 0.043(3) -0.002(3) 0.050(4)
C(9b) 0.032(3) 0.007(3) 0.009(3) 0.041(3) 0.005(3) 0.047(4)
C(10a) 0.028(3) 0.002(2) 0.012(3) 0.035(3) 0.000(3) 0.044(3)
C(10b) 0.027(3) 0.002(2) 0.005(3) 0.033(3) -0.002(3) 0.042(3)
C(11a) 0.031(3) -0.002(2) 0.012(3) 0.030(3) 0.003(3) 0.056(4)
C(11b) 0.032(3) -0.004(2) -0.002(3) 0.034(3) 0.002(3) 0.037(3)
C(12a) 0.032(3) -0.003(3) 0.013(3) 0.044(4) -0.001(3) 0.047(4)
C(12b) 0.032(3) -0.009(3) 0.008(3) 0.040(3) -0.002(3) 0.046(4)
C(13a) 0.028(3) -0.001(2) 0.016(3) 0.041(3) -0.006(3) 0.047(4)
C(13b) 0.028(3) -0.002(3) 0.014(3) 0.042(3) -0.004(3) 0.050(4)
C(14a) 0.034(3) 0.001(2) 0.013(3) 0.033(3) 0.000(3) 0.046(4)
C(14b) 0.032(3) 0.003(2) 0.009(3) 0.039(3) -0.001(3) 0.041(3)
C(15a) 0.035(3) 0.001(3) 0.020(3) 0.037(3) 0.004(3) 0.050(4)
C(15b) 0.034(3) 0.005(3) 0.012(3) 0.035(3) 0.004(3) 0.047(4)

loop_
_atom_site_label
_atom_site_fract_x
_atom_site_fract_y
_atom_site_fract_z
_atom_site_U_iso_or_equiv
_atom_site_thermal_displace_type
Cl(1a) 0.6152(1) 0.4125(1) 0.2542(1) 0.0627(6) Uij
Cl(1b) 0.9534(1) 0.4130(1) 0.3097(1) 0.0613(6) Uij
Cl(2a) 0.8645(1) 0.1183(1) 0.1869(1) 0.0573(5) Uij
Cl(2b) 1.2133(1) 0.1255(1) 0.2529(1) 0.0621(6) Uij
S(1a) 0.3004(1) 0.3670(1) 0.4077(1) 0.0460(5) Uij
S(1b) 0.6778(1) 0.3825(1) 0.5042(1) 0.0490(5) Uij
O(1a) 0.8156(4) -0.0318(4) 0.3035(3) 0.075(2) Uij
O(1b) 1.1837(4) -0.0228(4) 0.3652(4) 0.092(2) Uij
O(2a) 0.6584(4) -0.0718(3) 0.2761(3) 0.071(2) Uij
O(2b) 1.0448(5) -0.0469(5) 0.4143(5) 0.129(3) Uij
O(3) 0.6550(5) -0.0015(4) 0.4610(4) 0.095(2) Uij
N(1a) 0.2886(3) 0.1898(3) 0.4640(3) 0.040(1) Uij
N(1b) 0.6391(4) 0.1976(3) 0.5308(3) 0.042(1) Uij
N(2a) 0.7273(4) -0.0113(4) 0.2864(3) 0.050(2) Uij
N(2b) 1.1011(4) 0.0051(4) 0.3819(3) 0.051(2) Uij
C(1a) 0.3427(4) 0.2437(4) 0.4196(3) 0.037(2) Uij
C(1b) 0.7042(4) 0.2547(4) 0.4986(4) 0.040(2) Uij
C(2a) 0.2058(4) 0.3430(4) 0.4706(3) 0.039(2) Uij
C(2b) 0.5726(4) 0.3552(4) 0.5560(4) 0.040(2) Uij
C(3a) 0.1319(5) 0.4080(5) 0.4978(4) 0.051(2) Uij
C(3b) 0.5005(5) 0.4198(4) 0.5858(4) 0.052(2) Uij
C(4a) 0.0649(5) 0.3696(5) 0.5483(4) 0.053(2) Uij
C(4b) 0.4196(5) 0.3781(5) 0.6226(4) 0.050(2) Uij
C(5a) 0.0689(5) 0.2717(5) 0.5721(3) 0.047(2) Uij
C(5b) 0.4105(5) 0.2755(4) 0.6299(4) 0.047(2) Uij
C(6a) 0.1413(4) 0.2082(4) 0.5456(3) 0.042(2) Uij
C(6b) 0.4811(4) 0.2116(4) 0.6015(4) 0.043(2) Uij
C(7a) 0.2108(4) 0.2437(4) 0.4947(3) 0.035(2) Uij
C(7b) 0.5622(4) 0.2520(4) 0.5627(3) 0.036(2) Uij
C(8a) 0.4303(4) 0.2065(4) 0.3828(4) 0.042(2) Uij
C(8b) 0.7902(4) 0.2167(4) 0.4596(4) 0.042(2) Uij
C(9a) 0.4901(4) 0.2608(4) 0.3386(3) 0.040(2) Uij
C(9b) 0.8551(4) 0.2732(4) 0.4216(3) 0.040(2) Uij
C(10a) 0.5819(4) 0.2246(4) 0.3033(3) 0.035(2) Uij
C(10b) 0.9433(4) 0.2353(4) 0.3817(3) 0.034(2) Uij
C(11a) 0.6444(4) 0.2878(4) 0.2626(4) 0.039(2) Uij
C(11b) 0.9944(4) 0.2935(4) 0.3304(3) 0.034(2) Uij
C(12a) 0.7309(4) 0.2556(4) 0.2263(3) 0.041(2) Uij
C(12b) 1.0773(4) 0.2593(4) 0.2913(3) 0.039(2) Uij
C(13a) 0.7598(4) 0.1576(4) 0.2336(3) 0.038(2) Uij
C(13b) 1.1140(4) 0.1631(4) 0.3059(3) 0.040(2) Uij
C(14a) 0.6997(4) 0.0930(4) 0.2759(3) 0.037(2) Uij
C(14b) 1.0643(4) 0.1051(4) 0.3594(3) 0.037(2) Uij
C(15a) 0.6132(4) 0.1251(4) 0.3083(3) 0.040(2) Uij
C(15b) 0.9816(4) 0.1397(4) 0.3955(3) 0.038(2) Uij
H(1a) 0.1153 0.4786 0.4638 0.0758 Uij
H(1b) 0.5076 0.4913 0.5808 0.0627 Uij
H(2a) 0.0092 0.4113 0.5691 0.0758 Uij
H(2b) 0.3463 0.4284 0.6088 0.0758 Uij
H(3a) 0.0264 0.2535 0.6152 0.0758 Uij
H(3b) 0.3320 0.2502 0.6461 0.0758 Uij
H(4a) 0.1572 0.1452 0.5772 0.0758 Uij
H(4b) 0.4544 0.1329 0.5772 0.0758 Uij
H(5a) 0.4697 0.1454 0.4171 0.0758 Uij
H(5b) 0.8274 0.1550 0.4983 0.0758 Uij
H(6a) 0.4508 0.3223 0.3097 0.0758 Uij
H(6b) 0.8231 0.3271 0.3869 0.0758 Uij
H(7a) 0.7483 0.3029 0.1714 0.0758 Uij
H(7b) 1.1037 0.2987 0.2404 0.0758 Uij
H(8a) 0.5798 0.0854 0.3521 0.0758 Uij
H(8b) 0.9611 0.1031 0.4452 0.0758 Uij
H(9) 0.5990 0.0113 0.4621 0.0758 Uij
H(10) 0.7020 0.0087 0.4609 0.0758 Uij

loop_
_atom_type_symbol
_atom_type_scat_dispersion_real
_atom_type_scat_dispersion_imag
_atom_type_scat_source
C 0.003 0.002 'International Tables'
H 0.000 0.000 'International Tables'
O 0.011 0.006 'International Tables'
N 0.006 0.003 'International Tables'
S 0.125 0.123 'International Tables'
Cl 0.148 0.159 'International Tables'

loop_
_geom_angle_atom_site_label_1
_geom_angle_atom_site_label_2
_geom_angle_atom_site_label_3
_geom_angle
_geom_angle_publ_flag
C(1a) S(1a) C(2a) 89.1(3) no
C(1b) S(1b) C(2b) 89.2(3) no
C(1a) N(1a) C(7a) 111.9(5) no
C(1b) N(1b) C(7b) 111.6(5) no
O(1a) N(2a) O(2a) 124.8(6) no
O(1a) N(2a) C(14a) 118.4(5) no
O(2a) N(2a) C(14a) 116.8(5) no
O(1b) N(2b) O(2b) 121.8(6) no
O(1b) N(2b) C(14b) 120.5(5) no
O(2b) N(2b) C(14b) 117.6(5) no
S(1a) C(1a) N(1a) 114.7(4) no
S(1a) C(1a) C(8a) 122.3(4) no
N(1a) C(1a) C(8a) 123.0(5) no
S(1b) C(1b) N(1b) 114.8(4) no
S(1b) C(1b) C(8b) 122.4(4) no
N(1b) C(1b) C(8b) 122.7(5) no
S(1a) C(2a) C(3a) 128.8(5) no
S(1a) C(2a) C(7a) 110.0(4) no
C(3a) C(2a) C(7a) 121.2(5) no
S(1b) C(2b) C(3b) 129.2(4) no
S(1b) C(2b) C(7b) 109.8(4) no
C(3b) C(2b) C(7b) 121.0(5) no
C(2a) C(3a) C(4a) 117.1(6) no
C(2b) C(3b) C(4b) 117.8(5) no
C(3a) C(4a) C(5a) 122.2(6) no
C(3b) C(4b) C(5b) 121.0(5) no
C(4a) C(5a) C(6a) 120.7(5) no
C(4b) C(5b) C(6b) 121.7(5) no
C(5a) C(6a) C(7a) 119.1(6) no
C(5b) C(6b) C(7b) 118.3(5) no
N(1a) C(7a) C(2a) 114.3(5) no
N(1a) C(7a) C(6a) 126.0(5) no
C(2a) C(7a) C(6a) 119.7(5) no
N(1b) C(7b) C(2b) 114.6(5) no
N(1b) C(7b) C(6b) 125.1(5) no
C(2b) C(7b) C(6b) 120.3(5) no
C(1a) C(8a) C(9a) 124.8(5) no
C(1b) C(8b) C(9b) 124.2(5) no
C(8a) C(9a) C(10a) 125.2(5) no
C(8b) C(9b) C(10b) 124.8(5) no
C(9a) C(10a) C(11a) 121.7(5) no
C(9a) C(10a) C(15a) 122.5(5) no
C(11a) C(10a) C(15a) 115.8(5) no
C(9b) C(10b) C(11b) 121.8(5) no
C(9b) C(10b) C(15b) 121.6(5) no
C(11b) C(10b) C(15b) 116.6(5) no
Cl(1a) C(11a) C(10a) 120.1(4) no
Cl(1a) C(11a) C(12a) 116.5(4) no
C(10a) C(11a) C(12a) 123.4(5) no
Cl(1b) C(11b) C(10b) 120.2(4) no
Cl(1b) C(11b) C(12b) 116.9(4) no
C(10b) C(11b) C(12b) 122.9(5) no
C(11a) C(12a) C(13a) 118.9(5) no
C(11b) C(12b) C(13b) 119.4(5) no
Cl(2a) C(13a) C(12a) 118.5(4) no
Cl(2a) C(13a) C(14a) 122.7(4) no
C(12a) C(13a) C(14a) 118.7(5) no
Cl(2b) C(13b) C(12b) 116.3(4) no
Cl(2b) C(13b) C(14b) 125.8(5) no
C(12b) C(13b) C(14b) 117.8(5) no
N(2a) C(14a) C(13a) 121.1(5) no
N(2a) C(14a) C(15a) 117.4(5) no
C(13a) C(14a) C(15a) 121.4(5) no
N(2b) C(14b) C(13b) 121.7(5) no
N(2b) C(14b) C(15b) 116.6(5) no
C(13b) C(14b) C(15b) 121.6(5) no
C(10a) C(15a) C(14a) 121.6(5) no
C(10b) C(15b) C(14b) 121.6(5) no

loop_
_geom_bond_atom_site_label_1
_geom_bond_site_symmetry_1
_geom_bond_atom_site_label_2
_geom_bond_site_symmetry_2
_geom_bond_distance
_geom_bond_publ_flag
Cl(1a) ? C(11a) ? 1.727(6) no
Cl(1b) ? C(11b) ? 1.727(6) no
Cl(2a) ? C(13a) ? 1.715(5) no
Cl(2b) ? C(13b) ? 1.710(5) no
S(1a) ? C(1a) ? 1.759(6) no
S(1a) ? C(2a) ? 1.725(6) no
S(1b) ? C(1b) ? 1.760(5) no
S(1b) ? C(2b) ? 1.726(5) no
O(1a) ? N(2a) ? 1.205(6) no
O(1b) ? N(2b) ? 1.197(6) no
O(2a) ? N(2a) ? 1.220(6) no
O(2b) ? N(2b) ? 1.181(7) no
N(1a) ? C(1a) ? 1.296(7) no
N(1a) ? C(7a) ? 1.383(7) no
N(1b) ? C(1b) ? 1.299(7) no
N(1b) ? C(7b) ? 1.385(7) no
N(2a) ? C(14a) ? 1.460(7) no
N(2b) ? C(14b) ? 1.474(7) no
C(1a) ? C(8a) ? 1.434(7) no
C(1b) ? C(8b) ? 1.439(7) no
C(2a) ? C(3a) ? 1.406(8) no
C(2a) ? C(7a) ? 1.399(8) no
C(2b) ? C(3b) ? 1.404(7) no
C(2b) ? C(7b) ? 1.403(7) no
C(3a) ? C(4a) ? 1.372(9) no
C(3b) ? C(4b) ? 1.386(8) no
C(4a) ? C(5a) ? 1.382(9) no
C(4b) ? C(5b) ? 1.394(8) no
C(5a) ? C(6a) ? 1.375(8) no
C(5b) ? C(6b) ? 1.375(8) no
C(6a) ? C(7a) ? 1.387(7) no
C(6b) ? C(7b) ? 1.399(7) no
C(8a) ? C(9a) ? 1.342(8) no
C(8b) ? C(9b) ? 1.340(8) no
C(9a) ? C(10a) ? 1.463(7) no
C(9b) ? C(10b) ? 1.471(7) no
C(10a) ? C(11a) ? 1.398(7) no
C(10a) ? C(15a) ? 1.403(8) no
C(10b) ? C(11b) ? 1.383(7) no
C(10b) ? C(15b) ? 1.398(7) no
C(11a) ? C(12a) ? 1.396(7) no
C(11b) ? C(12b) ? 1.389(8) no
C(12a) ? C(13a) ? 1.377(8) no
C(12b) ? C(13b) ? 1.399(8) no
C(13a) ? C(14a) ? 1.406(8) no
C(13b) ? C(14b) ? 1.398(8) no
C(14a) ? C(15a) ? 1.363(7) no
C(14b) ? C(15b) ? 1.363(7) no
